data_1550811
loop_
_publ_author_name
'Yuan, Jie'
'Wang, Shuang'
'Ji, Yu'
'Chen, Runfeng'
'Zhu, Qi'
'Wang, Yongrong'
'Zheng, Chao'
'Tao, Ye'
'Fan, Quli'
'Huang, Wei'

_publ_section_title
;
 Invoking ultralong room temperature phosphorescence of purely organic
 compounds through H-aggregation engineering
;
_journal_issue 6
_journal_name_full 'Materials Horizons'
_journal_page_first 1259
_journal_paper_doi 10.1039/C9MH00220K
_journal_volume 6
_journal_year 2019
_chemical_formula_moiety 'C19 H12 N2'
_chemical_formula_sum 'C19 H12 N2'
_chemical_formula_weight 268.31
_chemical_name_common scnphcz
_chemical_name_systematic 2-(9H-carbazol-9-yl)benzonitrile
_space_group_crystal_system orthorhombic
_space_group_IT_number 45
_space_group_name_Hall 'I 2 -2c'
_space_group_name_H-M_alt 'I b a 2'
_symmetry_space_group_name_Hall 'I 2 -2c'
_symmetry_space_group_name_H-M 'I b a 2'
_atom_sites_solution_hydrogens geom
_atom_sites_solution_primary dual
_audit_creation_date 2017-10-23
_audit_creation_method
;
Olex2 1.2
(compiled 2017.03.02 svn.r3394 for OlexSys, GUI svn.r5324)
;
_audit_update_record
;
2017-10-23 deposited with the CCDC.    2019-03-26 downloaded from the CCDC.
;
_cell_angle_alpha 90
_cell_angle_beta 90
_cell_angle_gamma 90
_cell_formula_units_Z 8
_cell_length_a 14.753(3)
_cell_length_b 24.611(4)
_cell_length_c 8.0508(13)
_cell_measurement_reflns_used 180
_cell_measurement_temperature 294(2)
_cell_measurement_theta_max 0.989
_cell_measurement_theta_min 0.983
_cell_volume 2923.1(9)
_computing_molecular_graphics 'Olex2 (Dolomanov et al., 2009)'
_computing_publication_material 'Olex2 (Dolomanov et al., 2009)'
_computing_structure_refinement 'ShelXL (Sheldrick, 2015)'
_computing_structure_solution 'ShelXT (Sheldrick, 2015)'
_diffrn_ambient_temperature 294.54
_diffrn_measured_fraction_theta_full 0.982
_diffrn_measured_fraction_theta_max 0.924
_diffrn_measurement_device_type 'Bruker SMART APEX-II CCD'
_diffrn_radiation_type MoK\a
_diffrn_radiation_wavelength 0.71073
_diffrn_reflns_av_R_equivalents 0.0281
_diffrn_reflns_av_unetI/netI 0.0378
_diffrn_reflns_Laue_measured_fraction_full 0.982
_diffrn_reflns_Laue_measured_fraction_max 0.924
_diffrn_reflns_limit_h_max 23
_diffrn_reflns_limit_h_min -19
_diffrn_reflns_limit_k_max 41
_diffrn_reflns_limit_k_min -35
_diffrn_reflns_limit_l_max 12
_diffrn_reflns_limit_l_min -13
_diffrn_reflns_number 19120
_diffrn_reflns_point_group_measured_fraction_full 0.980
_diffrn_reflns_point_group_measured_fraction_max 0.844
_diffrn_reflns_theta_full 25.242
_diffrn_reflns_theta_max 37.616
_diffrn_reflns_theta_min 3.220
_exptl_absorpt_coefficient_mu 0.073
_exptl_crystal_colour ????
_exptl_crystal_density_diffrn 1.219
_exptl_crystal_description block
_exptl_crystal_F_000 1120
_exptl_crystal_recrystallization_method 'Re-crystallisation from solvent: ????/???'
_exptl_crystal_size_max 0.3
_exptl_crystal_size_mid 0.2
_exptl_crystal_size_min 0.15
_refine_diff_density_max 0.153
_refine_diff_density_min -0.149
_refine_diff_density_rms 0.029
_refine_ls_abs_structure_details
;
 Flack x determined using 1572 quotients [(I+)-(I-)]/[(I+)+(I-)]
 (Parsons, Flack and Wagner, Acta Cryst. B69 (2013) 249-259).
;
_refine_ls_abs_structure_Flack 0.4(10)
_refine_ls_extinction_method none
_refine_ls_goodness_of_fit_ref 1.065
_refine_ls_hydrogen_treatment constr
_refine_ls_matrix_type full
_refine_ls_number_parameters 190
_refine_ls_number_reflns 6549
_refine_ls_number_restraints 1
_refine_ls_restrained_S_all 1.065
_refine_ls_R_factor_all 0.0990
_refine_ls_R_factor_gt 0.0612
_refine_ls_shift/su_max 0.000
_refine_ls_shift/su_mean 0.000
_refine_ls_structure_factor_coef Fsqd
_refine_ls_weighting_details 'w=1/[\s^2^(Fo^2^)+(0.0628P)^2^+0.5399P] where P=(Fo^2^+2Fc^2^)/3'
_refine_ls_weighting_scheme calc
_refine_ls_wR_factor_gt 0.1327
_refine_ls_wR_factor_ref 0.1511
_reflns_Friedel_coverage 0.729
_reflns_Friedel_fraction_full 0.977
_reflns_Friedel_fraction_max 0.754
_reflns_number_gt 4515
_reflns_number_total 6549
_reflns_threshold_expression 'I > 2\s(I)'
_cod_data_source_file c9mh00220k2.cif
_cod_data_source_block 1_CCDC3
_cod_depositor_comments 'Adding full bibliography for 1550807--1550811.cif.'
_cod_original_cell_volume 2923.1(8)
_cod_database_code 1550811
_shelx_shelxl_version_number 2014/7
_shelx_space_group_comment
;
The symmetry employed for this shelxl refinement is uniquely defined
by the following loop, which should always be used as a source of
symmetry information in preference to the above space-group names.
They are only intended as comments.
;
_shelx_estimated_absorpt_t_max 0.868
_shelx_estimated_absorpt_t_min 0.594
_olex2_refinement_description
;
1. Fixed Uiso
 At 1.2 times of:
  All C(H) groups
2.a Aromatic/amide H refined with riding coordinates:
 C00A(H00A), C00B(H00B), C00C(H00C), C00D(H00D), C00F(H00F), C00I(H00I),
 C00J(H00J), C00K(H00K), C00L(H00L), C004(H004), C005(H005), C007(H007)
;
_olex2_submission_special_instructions 'No special instructions were received'

loop_
_space_group_symop_operation_xyz
'x, y, z'
'-x, -y, z'
'x+1/2, -y+1/2, z'
'-x+1/2, y+1/2, z'
'x+1/2, y+1/2, z+1/2'
'-x+1/2, -y+1/2, z+1/2'
'x+1, -y+1, z+1/2'
'-x+1, y+1, z+1/2'

loop_
_atom_site_label
_atom_site_type_symbol
_atom_site_fract_x
_atom_site_fract_y
_atom_site_fract_z
_atom_site_U_iso_or_equiv
_atom_site_adp_type
_atom_site_occupancy
_atom_site_site_symmetry_order
_atom_site_calc_flag
_atom_site_refinement_flags_posn
N001 N 0.30068(10) 0.36361(6) 0.5127(2) 0.0440(3) Uani 1 1 d .
N008 N 0.10226(16) 0.41246(12) 0.7186(3) 0.0838(8) Uani 1 1 d .
C00A C 0.44494(14) 0.42982(12) 0.9046(3) 0.0645(6) Uani 1 1 d .
H00A H 0.4780 0.4430 0.9943 0.077 Uiso 1 1 calc R
C00B C 0.44886(13) 0.37554(12) 0.8656(3) 0.0621(6) Uani 1 1 d .
H00B H 0.4849 0.3522 0.9280 0.075 Uiso 1 1 calc R
C00C C 0.22893(17) 0.41084(10) 0.0967(3) 0.0624(6) Uani 1 1 d .
H00C H 0.2494 0.4098 -0.0125 0.075 Uiso 1 1 calc R
C00D C 0.11622(16) 0.43718(10) 0.2939(3) 0.0594(5) Uani 1 1 d .
H00D H 0.0617 0.4544 0.3181 0.071 Uiso 1 1 calc R
C00E C 0.13144(14) 0.41186(10) 0.5873(3) 0.0577(5) Uani 1 1 d .
C00F C 0.14822(18) 0.43601(10) 0.1331(3) 0.0657(6) Uani 1 1 d .
H00F H 0.1149 0.4524 0.0486 0.079 Uiso 1 1 calc R
C00G C 0.39835(11) 0.35548(8) 0.7314(2) 0.0480(4) Uani 1 1 d .
C00H C 0.38974(12) 0.30335(8) 0.6516(3) 0.0535(5) Uani 1 1 d .
C00I C 0.30742(17) 0.26715(9) 0.4108(4) 0.0672(6) Uani 1 1 d .
H00I H 0.2670 0.2717 0.3233 0.081 Uiso 1 1 calc R
C00J C 0.42929(16) 0.25234(10) 0.6787(4) 0.0773(8) Uani 1 1 d .
H00J H 0.4692 0.2469 0.7665 0.093 Uiso 1 1 calc R
C00K C 0.3486(2) 0.21725(10) 0.4442(5) 0.0860(9) Uani 1 1 d .
H00K H 0.3353 0.1876 0.3768 0.103 Uiso 1 1 calc R
C00L C 0.4079(2) 0.21062(10) 0.5730(6) 0.0918(11) Uani 1 1 d .
H00L H 0.4344 0.1768 0.5895 0.110 Uiso 1 1 calc R
C002 C 0.24900(11) 0.38765(7) 0.3844(2) 0.0409(3) Uani 1 1 d .
C003 C 0.34343(10) 0.39201(7) 0.6415(2) 0.0407(3) Uani 1 1 d .
C004 C 0.33981(12) 0.44699(8) 0.6788(2) 0.0452(4) Uani 1 1 d .
H004 H 0.3038 0.4707 0.6176 0.054 Uiso 1 1 calc R
C005 C 0.28018(14) 0.38705(9) 0.2213(2) 0.0534(5) Uani 1 1 d .
H005 H 0.3353 0.3707 0.1960 0.064 Uiso 1 1 calc R
C006 C 0.16627(12) 0.41230(7) 0.4207(2) 0.0455(4) Uani 1 1 d .
C007 C 0.39198(14) 0.46531(10) 0.8112(3) 0.0562(5) Uani 1 1 d .
H007 H 0.3915 0.5021 0.8379 0.067 Uiso 1 1 calc R
C009 C 0.33053(12) 0.30956(7) 0.5165(3) 0.0497(4) Uani 1 1 d .

loop_
_atom_site_aniso_label
_atom_site_aniso_U_11
_atom_site_aniso_U_22
_atom_site_aniso_U_33
_atom_site_aniso_U_23
_atom_site_aniso_U_13
_atom_site_aniso_U_12
N001 0.0432(7) 0.0451(7) 0.0438(7) 0.0002(6) -0.0064(6) 0.0018(5)
N008 0.0628(12) 0.134(2) 0.0550(11) -0.0045(14) 0.0069(10) 0.0172(12)
C00A 0.0479(10) 0.0963(17) 0.0493(11) -0.0007(11) -0.0109(9) -0.0194(10)
C00B 0.0373(8) 0.0971(17) 0.0520(10) 0.0221(11) -0.0092(8) -0.0037(9)
C00C 0.0749(14) 0.0759(14) 0.0364(8) 0.0059(9) -0.0062(9) -0.0234(11)
C00D 0.0581(11) 0.0636(12) 0.0565(11) -0.0011(10) -0.0208(9) 0.0069(9)
C00E 0.0430(9) 0.0795(14) 0.0505(10) -0.0029(10) -0.0035(8) 0.0084(9)
C00F 0.0815(15) 0.0654(13) 0.0501(11) 0.0084(10) -0.0269(11) -0.0098(11)
C00G 0.0325(7) 0.0636(11) 0.0479(9) 0.0167(8) 0.0013(6) -0.0024(7)
C00H 0.0386(8) 0.0544(10) 0.0675(12) 0.0181(9) 0.0075(8) 0.0019(7)
C00I 0.0653(12) 0.0497(10) 0.0866(17) -0.0067(11) 0.0056(13) -0.0077(9)
C00J 0.0580(11) 0.0607(13) 0.113(2) 0.0361(14) 0.0101(14) 0.0105(10)
C00K 0.0888(18) 0.0462(11) 0.123(3) -0.0020(14) 0.0220(19) -0.0029(11)
C00L 0.0806(16) 0.0502(12) 0.144(3) 0.0220(17) 0.021(2) 0.0113(12)
C002 0.0393(7) 0.0456(8) 0.0378(7) -0.0011(6) -0.0039(6) -0.0070(6)
C003 0.0319(6) 0.0538(9) 0.0365(7) 0.0053(7) -0.0003(6) -0.0026(6)
C004 0.0413(8) 0.0540(9) 0.0404(8) 0.0000(7) -0.0004(6) -0.0045(7)
C005 0.0515(9) 0.0672(12) 0.0414(9) -0.0018(8) 0.0041(8) -0.0110(9)
C006 0.0439(8) 0.0514(9) 0.0413(8) -0.0012(7) -0.0089(7) -0.0013(7)
C007 0.0485(10) 0.0724(13) 0.0477(10) -0.0083(9) 0.0003(8) -0.0145(9)
C009 0.0422(8) 0.0447(8) 0.0621(11) 0.0046(8) 0.0075(8) -0.0018(7)

loop_
_atom_type_symbol
_atom_type_description
_atom_type_scat_dispersion_real
_atom_type_scat_dispersion_imag
_atom_type_scat_source
C C 0.0033 0.0016 'International Tables Vol C Tables 4.2.6.8 and 6.1.1.4'
H H 0.0000 0.0000 'International Tables Vol C Tables 4.2.6.8 and 6.1.1.4'
N N 0.0061 0.0033 'International Tables Vol C Tables 4.2.6.8 and 6.1.1.4'

loop_
_geom_angle_atom_site_label_1
_geom_angle_atom_site_label_2
_geom_angle_atom_site_label_3
_geom_angle
C003 N001 C002 125.11(14)
C003 N001 C009 108.44(15)
C009 N001 C002 125.61(16)
C00B C00A H00A 119.7
C00B C00A C007 120.70(19)
C007 C00A H00A 119.7
C00A C00B H00B 120.1
C00A C00B C00G 119.73(19)
C00G C00B H00B 120.1
C00F C00C H00C 119.7
C00F C00C C005 120.6(2)
C005 C00C H00C 119.7
C00F C00D H00D 120.2
C00F C00D C006 119.7(2)
C006 C00D H00D 120.2
N008 C00E C006 178.3(3)
C00C C00F C00D 120.4(2)
C00C C00F H00F 119.8
C00D C00F H00F 119.8
C00B C00G C00H 134.74(19)
C00B C00G C003 118.4(2)
C003 C00G C00H 106.78(16)
C00J C00H C00G 133.8(2)
C00J C00H C009 118.5(2)
C009 C00H C00G 107.66(16)
C00K C00I H00I 122.1
C009 C00I H00I 122.1
C009 C00I C00K 115.9(3)
C00H C00J H00J 120.7
C00L C00J C00H 118.6(3)
C00L C00J H00J 120.7
C00I C00K H00K 119.0
C00L C00K C00I 122.0(3)
C00L C00K H00K 119.0
C00J C00L H00L 119.0
C00K C00L C00J 122.0(2)
C00K C00L H00L 119.0
C005 C002 N001 120.46(17)
C005 C002 C006 119.49(17)
C006 C002 N001 120.05(16)
N001 C003 C00G 108.69(16)
C004 C003 N001 129.02(15)
C004 C003 C00G 122.23(16)
C003 C004 H004 121.3
C003 C004 C007 117.45(18)
C007 C004 H004 121.3
C00C C005 C002 119.9(2)
C00C C005 H005 120.1
C002 C005 H005 120.1
C00D C006 C00E 119.68(19)
C002 C006 C00D 119.92(19)
C002 C006 C00E 120.39(17)
C00A C007 H007 119.3
C004 C007 C00A 121.4(2)
C004 C007 H007 119.3
N001 C009 C00H 108.39(17)
C00I C009 N001 128.5(2)
C00I C009 C00H 123.1(2)

loop_
_geom_bond_atom_site_label_1
_geom_bond_atom_site_label_2
_geom_bond_distance
N001 C002 1.414(2)
N001 C003 1.401(2)
N001 C009 1.401(2)
N008 C00E 1.142(3)
C00A H00A 0.9300
C00A C00B 1.373(4)
C00A C007 1.392(4)
C00B H00B 0.9300
C00B C00G 1.402(3)
C00C H00C 0.9300
C00C C00F 1.374(4)
C00C C005 1.386(3)
C00D H00D 0.9300
C00D C00F 1.379(4)
C00D C006 1.401(3)
C00E C006 1.436(3)
C00F H00F 0.9300
C00G C00H 1.440(3)
C00G C003 1.410(2)
C00H C00J 1.401(3)
C00H C009 1.404(3)
C00I H00I 0.9300
C00I C00K 1.396(4)
C00I C009 1.389(3)
C00J H00J 0.9300
C00J C00L 1.370(5)
C00K H00K 0.9300
C00K C00L 1.366(5)
C00L H00L 0.9300
C002 C005 1.391(2)
C002 C006 1.394(3)
C003 C004 1.387(3)
C004 H004 0.9300
C004 C007 1.390(3)
C005 H005 0.9300
C007 H007 0.9300
